data_1532170
loop_
_publ_author_name
'Swafford, S.H.'
'Holt, E.M.'

_publ_section_title
;
 New synthetic approaches to monophosphate fluoride ceramics: synthesis
 and structural characterization of Na2 Mg (P O4) F and Sr5 (P O4)3 F
;
_journal_name_full 'Solid State Sciences'
_journal_page_first 807
_journal_page_last 812
_journal_volume 4
_journal_year 2002
_chemical_formula_sum 'F O12 P3 Sr5'
_chemical_name_systematic 'Sr5 (P O4)3 F'
_space_group_IT_number 176
_symmetry_space_group_name_Hall '-P 6c'
_symmetry_space_group_name_H-M 'P 63/m'
_cell_angle_alpha 90
_cell_angle_beta 90
_cell_angle_gamma 120
_cell_formula_units_Z 2
_cell_length_a 9.678
_cell_length_b 9.678
_cell_length_c 7.275
_cell_volume 590.113
_citation_journal_id_ASTM SSSCFJ
_cod_data_source_file Swafford_SSSCFJ_2002_943.cif
_cod_data_source_block F1O12P3Sr5
_cod_original_cell_volume 590.1126
_cod_original_formula_sum 'F1 O12 P3 Sr5'
_cod_database_code 1532170

loop_
_symmetry_equiv_pos_as_xyz
x,y,z
x-y,x,z+1/2
-y,x-y,z
-x,-y,z+1/2
-x+y,-x,z
y,-x+y,z+1/2
-x,-y,-z
-x+y,-x,-z-1/2
y,-x+y,-z
x,y,-z-1/2
x-y,x,-z
-y,x-y,-z-1/2

loop_
_atom_site_label
_atom_site_type_symbol
_atom_site_fract_x
_atom_site_fract_y
_atom_site_fract_z
_atom_site_occupancy
_atom_site_U_iso_or_equiv
F1 F-1 0 0 0.25 1 0.0
O2 O-2 0.0829 0.7387 0.0789 1 0.0
O3 O-2 0.1178 0.5375 0.25 1 0.0
Sr2 Sr+2 0.25424 0.0145 0.25 1 0.0
Sr1 Sr+2 0.3333 0.6667 0 1 0.0
O1 O-2 0.8489 0.5186 0.25 1 0.0
P1 P+5 0.0311 0.6321 0.25 1 0.0
